data_2012207
loop_
_publ_author_name
'Lynch, Daniel E.'
'Ewington, Jonathan'

_publ_section_title
;
 Tetrakis(2-amino-5-methyl-1,3,4-thiadiazole-<i>N</i>^3^)chlorocopper(II)
 chloride monohydrate and
 tetrakis(2-amino-5-ethyl-1,3,4-thiadiazole-<i>N</i>^3^)chlorocopper(II)
 chloride
;
_journal_issue 9
_journal_name_full 'Acta Crystallographica Section C'
_journal_page_first 1032
_journal_page_last 1035
_journal_paper_doi 10.1107/S0108270101009489
_journal_volume 57
_journal_year 2001
_chemical_formula_iupac '[CuCl(C4 H7 N3 S)4 ]Cl'
_chemical_formula_moiety 'C16 H28 Cl Cu N12 S4 + , Cl - '
_chemical_formula_sum 'C16 H28 Cl2 Cu N12 S4'
_chemical_formula_weight 651.23
_chemical_melting_point '? K'
_chemical_name_systematic
;
 tetra(2-amino-5-ethyl-1,3,4-thiadiazole-N)chlorocopper(II) chloride
;
_space_group_IT_number 130
_symmetry_cell_setting tetragonal
_symmetry_space_group_name_Hall '-P 4a 2ac'
_symmetry_space_group_name_H-M 'P 4/n c c :2'
_audit_creation_method SHELXL97
_cell_angle_alpha 90
_cell_angle_beta 90
_cell_angle_gamma 90
_cell_formula_units_Z 4
_cell_length_a 12.3273(17)
_cell_length_b 12.3273(17)
_cell_length_c 17.705(4)
_cell_measurement_reflns_used 6958
_cell_measurement_temperature 150(2)
_cell_measurement_theta_max 27.5
_cell_measurement_theta_min 2.9
_cell_volume 2690.5(8)
_computing_cell_refinement 'DENZO and COLLECT'
_computing_data_collection 'DENZO (Otwinowski and Minor, 1997) and COLLECT (Hooft, 1998)'
_computing_data_reduction 'DENZO and COLLECT'
_computing_molecular_graphics 'PLATON (Spek, 1997)'
_computing_publication_material SHELXL97
_computing_structure_refinement 'SHELXL97 (Sheldrick, 1997)'
_computing_structure_solution 'SHELXS97 (Sheldrick, 1997)'
_diffrn_ambient_temperature 150(2)
_diffrn_detector_area_resol_mean 9.091
_diffrn_measured_fraction_theta_full .986
_diffrn_measured_fraction_theta_max .986
_diffrn_measurement_device_type 'Enraf Nonius KappaCCD area detector'
_diffrn_measurement_method 'Phi and Omega scans'
_diffrn_radiation_monochromator graphite
_diffrn_radiation_source 'Enraf Nonius FR591 rotating anode'
_diffrn_radiation_type MoK\a
_diffrn_radiation_wavelength .71073
_diffrn_reflns_av_R_equivalents .0509
_diffrn_reflns_av_sigmaI/netI .0300
_diffrn_reflns_limit_h_max 15
_diffrn_reflns_limit_h_min -15
_diffrn_reflns_limit_k_max 15
_diffrn_reflns_limit_k_min -15
_diffrn_reflns_limit_l_max 21
_diffrn_reflns_limit_l_min -22
_diffrn_reflns_number 15487
_diffrn_reflns_theta_full 27.47
_diffrn_reflns_theta_max 27.5
_diffrn_reflns_theta_min 3.9
_diffrn_standards_decay_% 0
_diffrn_standards_number 0
_exptl_absorpt_coefficient_mu 1.353
_exptl_absorpt_correction_T_max .905
_exptl_absorpt_correction_T_min .687
_exptl_absorpt_correction_type multi-scan
_exptl_absorpt_process_details '(SORTAV; Blessing, 1995)'
_exptl_crystal_colour green
_exptl_crystal_density_diffrn 1.608
_exptl_crystal_density_method 'not measured'
_exptl_crystal_description plate
_exptl_crystal_F_000 1340
_exptl_crystal_size_max .30
_exptl_crystal_size_mid .15
_exptl_crystal_size_min .075
_refine_diff_density_max .535
_refine_diff_density_min -.646
_refine_ls_extinction_method none
_refine_ls_goodness_of_fit_ref 1.040
_refine_ls_hydrogen_treatment constr
_refine_ls_matrix_type full
_refine_ls_number_parameters 84
_refine_ls_number_reflns 1531
_refine_ls_number_restraints 0
_refine_ls_restrained_S_all 1.040
_refine_ls_R_factor_all .0410
_refine_ls_R_factor_gt .0322
_refine_ls_shift/su_max <0.001
_refine_ls_shift/su_mean <0.001
_refine_ls_structure_factor_coef Fsqd
_refine_ls_weighting_details 'w=1/[\s^2^(Fo^2^)+(0.0565P)^2^+0.8119P] where P=(Fo^2^+2Fc^2^)/3'
_refine_ls_weighting_scheme calc
_refine_ls_wR_factor_ref .0880
_reflns_number_gt 1303
_reflns_number_total 1531
_reflns_threshold_expression I>2\s(I)
_cod_data_source_file gg1063.cif
_cod_data_source_block II
_cod_depositor_comments
;
The following automatic conversions were performed:

'_exptl_absorpt_correction_type' value 'Multi-scan' changed to
'multi-scan' according to
/home/saulius/struct/CIF-dictionaries/cif_core.dic dictionary named
'cif_core.dic' version 2.4.1 from 2010-06-29.

Automatic conversion script
Id: cif_fix_values 1715 2011-07-08 13:25:40Z adriana 
;
_cod_original_cell_volume 2690.5(7)
_cod_original_sg_symbol_H-M 'P 4/n c c'
_cod_database_code 2012207
_cod_database_fobs_code 2012207

loop_
_symmetry_equiv_pos_as_xyz
'x, y, z'
'-x+1/2, -y+1/2, z'
'-y+1/2, x, z'
'y, -x+1/2, z'
'-x, y+1/2, -z+1/2'
'x+1/2, -y, -z+1/2'
'y+1/2, x+1/2, -z+1/2'
'-y, -x, -z+1/2'
'-x, -y, -z'
'x-1/2, y-1/2, -z'
'y-1/2, -x, -z'
'-y, x-1/2, -z'
'x, -y-1/2, z-1/2'
'-x-1/2, y, z-1/2'
'-y-1/2, -x-1/2, z-1/2'
'y, x, z-1/2'

loop_
_atom_site_label
_atom_site_fract_x
_atom_site_fract_y
_atom_site_fract_z
_atom_site_U_iso_or_equiv
_atom_site_adp_type
_atom_site_calc_flag
_atom_site_refinement_flags
_atom_site_occupancy
_atom_site_disorder_assembly
_atom_site_disorder_group
_atom_site_type_symbol
Cu1 .2500 .2500 .09476(2) .01374(16) Uani d S 1 . . Cu
Cl1 .2500 .2500 .23604(5) .0180(2) Uani d S 1 . . Cl
Cl2 .7500 .2500 .2500 .0247(2) Uani d S 1 . . Cl
S1 .60241(3) .16010(4) .05732(3) .02213(17) Uani d . 1 . . S
C2 .49154(14) .19444(14) .11310(10) .0183(4) Uani d . 1 . . C
N21 .50103(13) .22228(15) .18546(9) .0256(4) Uani d . 1 . . N
H21 .4429 .2389 .2119 .032 Uiso calc R 1 . . H
H22 .5654 .2241 .2068 .032 Uiso calc R 1 . . H
N3 .39937(12) .18910(12) .07565(8) .0178(3) Uani d . 1 . . N
N4 .41141(12) .15744(11) .00091(8) .0191(3) Uani d . 1 . . N
C5 .51070(14) .14056(14) -.01725(10) .0185(4) Uani d . 1 . . C
C51 .54716(16) .10795(15) -.09468(10) .0229(4) Uani d . 1 . . C
H51 .5784 .0340 -.0925 .029 Uiso calc R 1 . . H
H52 .6049 .1581 -.1118 .029 Uiso calc R 1 . . H
C52 .45463(18) .10947(18) -.15181(10) .0303(5) Uani d . 1 . . C
H53 .4220 .1819 -.1531 .038 Uiso calc R 1 . . H
H54 .3996 .0561 -.1371 .038 Uiso calc R 1 . . H
H55 .4828 .0913 -.2020 .038 Uiso calc R 1 . . H

loop_
_atom_site_aniso_label
_atom_site_aniso_U_11
_atom_site_aniso_U_22
_atom_site_aniso_U_33
_atom_site_aniso_U_12
_atom_site_aniso_U_13
_atom_site_aniso_U_23
Cu1 .01263(19) .01263(19) .0160(2) .000 .000 .000
Cl1 .0190(3) .0190(3) .0160(4) .000 .000 .000
Cl2 .0204(3) .0204(3) .0335(5) -.0018(3) .000 .000
S1 .0151(3) .0277(3) .0236(3) .00169(18) .00121(17) -.00118(18)
C2 .0160(8) .0170(8) .0219(9) -.0016(7) .0007(7) .0010(7)
N21 .0166(8) .0392(10) .0211(8) -.0006(7) .0001(6) -.0042(7)
N3 .0164(7) .0176(7) .0195(7) .0021(6) .0013(6) -.0012(6)
N4 .0200(8) .0191(8) .0183(8) .0018(6) .0007(6) -.0012(6)
C5 .0186(9) .0159(9) .0211(9) .0006(7) .0002(7) .0001(7)
C51 .0260(10) .0216(10) .0211(10) .0025(8) .0038(7) -.0012(7)
C52 .0335(12) .0362(12) .0213(9) .0069(10) -.0009(8) -.0004(8)

loop_
_atom_type_symbol
_atom_type_description
_atom_type_scat_dispersion_real
_atom_type_scat_dispersion_imag
_atom_type_scat_source
C C .0033 .0016 'International Tables Vol C Tables 4.2.6.8 and 6.1.1.4'
H H .0000 .0000 'International Tables Vol C Tables 4.2.6.8 and 6.1.1.4'
N N .0061 .0033 'International Tables Vol C Tables 4.2.6.8 and 6.1.1.4'
S S .1246 .1234 'International Tables Vol C Tables 4.2.6.8 and 6.1.1.4'
Cl Cl .1484 .1585 'International Tables Vol C Tables 4.2.6.8 and 6.1.1.4'
Cu Cu .3201 1.2651 'International Tables Vol C Tables 4.2.6.8 and 6.1.1.4'

loop_
_geom_angle_atom_site_label_1
_geom_angle_atom_site_label_2
_geom_angle_atom_site_label_3
_geom_angle_site_symmetry_1
_geom_angle_site_symmetry_3
_geom_angle
N3 Cu1 N3 3 4 160.69(9)
N3 Cu1 N3 3 2 88.388(14)
N3 Cu1 N3 4 2 88.387(14)
N3 Cu1 N3 3 . 88.387(14)
N3 Cu1 N3 4 . 88.387(14)
N3 Cu1 N3 2 . 160.69(9)
N3 Cu1 Cl1 3 . 99.66(4)
N3 Cu1 Cl1 4 . 99.66(4)
N3 Cu1 Cl1 2 . 99.66(4)
N3 Cu1 Cl1 . . 99.66(4)
C2 S1 C5 . . 87.39(8)
N3 C2 N21 . . 124.96(16)
N3 C2 S1 . . 112.34(13)
N21 C2 S1 . . 122.70(14)
C2 N21 H21 . . 120.0
C2 N21 H22 . . 120.0
H21 N21 H22 . . 120.0
C2 N3 N4 . . 113.69(14)
C2 N3 Cu1 . . 133.19(12)
N4 N3 Cu1 . . 111.24(11)
C5 N4 N3 . . 112.76(14)
N4 C5 C51 . . 124.02(16)
N4 C5 S1 . . 113.82(13)
C51 C5 S1 . . 122.16(13)
C5 C51 C52 . . 112.30(16)
C5 C51 H51 . . 109.1
C52 C51 H51 . . 109.1
C5 C51 H52 . . 109.1
C52 C51 H52 . . 109.1
H51 C51 H52 . . 107.9
C51 C52 H53 . . 109.5
C51 C52 H54 . . 109.5
H53 C52 H54 . . 109.5
C51 C52 H55 . . 109.5
H53 C52 H55 . . 109.5
H54 C52 H55 . . 109.5

loop_
_geom_bond_atom_site_label_1
_geom_bond_atom_site_label_2
_geom_bond_site_symmetry_2
_geom_bond_distance
_geom_bond_publ_flag
Cu1 N3 3 2.0171(15) ?
Cu1 N3 4 2.0171(15) ?
Cu1 N3 2 2.0171(15) ?
Cu1 N3 . 2.0171(15) yes
Cu1 Cl1 . 2.5013(10) yes
S1 C2 . 1.7385(18) ?
S1 C5 . 1.7548(18) ?
C2 N3 . 1.317(2) ?
C2 N21 . 1.331(2) ?
N21 H21 . .88 ?
N21 H22 . .88 ?
N3 N4 . 1.388(2) ?
N4 C5 . 1.282(2) ?
C5 C51 . 1.498(2) ?
C51 C52 . 1.525(3) ?
C51 H51 . .99 ?
C51 H52 . .99 ?
C52 H53 . .98 ?
C52 H54 . .98 ?
C52 H55 . .98 ?

loop_
_geom_hbond_atom_site_label_D
_geom_hbond_atom_site_label_H
_geom_hbond_atom_site_label_A
_geom_hbond_distance_DH
_geom_hbond_distance_HA
_geom_hbond_distance_DA
_geom_hbond_angle_DHA
_geom_hbond_publ_flag
N21 H21 Cl1 .88 2.42 3.2396(16) 155 yes
N21 H22 Cl2 .88 2.42 3.2928(16) 171 yes

loop_
_geom_torsion_atom_site_label_1
_geom_torsion_atom_site_label_2
_geom_torsion_atom_site_label_3
_geom_torsion_atom_site_label_4
_geom_torsion_site_symmetry_1
_geom_torsion
C5 S1 C2 N3 . .33(14)
C5 S1 C2 N21 . -179.91(17)
N21 C2 N3 N4 . -179.67(17)
S1 C2 N3 N4 . .09(18)
N21 C2 N3 Cu1 . 17.7(3)
S1 C2 N3 Cu1 . -162.58(10)
N3 Cu1 N3 C2 3 68.84(19)
N3 Cu1 N3 C2 4 -130.20(16)
N3 Cu1 N3 C2 2 149.32(17)
Cl1 Cu1 N3 C2 . -30.68(17)
N3 Cu1 N3 N4 3 -94.13(10)
N3 Cu1 N3 N4 4 66.82(11)
N3 Cu1 N3 N4 2 -13.66(10)
Cl1 Cu1 N3 N4 . 166.34(10)
C2 N3 N4 C5 . -.6(2)
Cu1 N3 N4 C5 . 165.87(12)
N3 N4 C5 C51 . -178.65(16)
N3 N4 C5 S1 . .91(18)
C2 S1 C5 N4 . -.72(14)
C2 S1 C5 C51 . 178.85(16)
N4 C5 C51 C52 . 6.5(3)
S1 C5 C51 C52 . -173.03(14)
